data_7029177
loop_
_publ_author_name
'Yi, Xiu-Chun'
'Huang, Meng-Xuan'
'Qi, Yan'
'Gao, En-Qing'

_publ_section_title
;
 Synthesis, structure, luminescence and catalytic properties of
 cadmium(ii) coordination polymers with 9H-carbazole-2,7-dicarboxylic
 acid.
;
_journal_issue 9
_journal_name_full 'Dalton transactions (Cambridge, England : 2003)'
_journal_page_first 3691
_journal_page_last 3697
_journal_paper_doi 10.1039/c3dt53109k
_journal_volume 43
_journal_year 2014
_chemical_formula_sum 'C65 H63 Cd3 N7 O25'
_chemical_formula_weight 1679.42
_chemical_name_systematic
; 
 ? 
;
_space_group_IT_number 2
_symmetry_cell_setting triclinic
_symmetry_space_group_name_Hall '-P 1'
_symmetry_space_group_name_H-M 'P -1'
_atom_sites_solution_hydrogens geom
_atom_sites_solution_primary direct
_atom_sites_solution_secondary difmap
_audit_creation_method SHELXL-97
_cell_angle_alpha 107.732(11)
_cell_angle_beta 107.417(11)
_cell_angle_gamma 101.832(8)
_cell_formula_units_Z 4
_cell_length_a 22.115(14)
_cell_length_b 22.212(14)
_cell_length_c 22.50(2)
_cell_measurement_reflns_used 920
_cell_measurement_temperature 296(2)
_cell_measurement_theta_max 24.822
_cell_measurement_theta_min 2.543
_cell_volume 9496(12)
_computing_cell_refinement 'Bruker SMART'
_computing_data_collection 'Bruker SMART'
_computing_data_reduction 'Bruker SMART'
_computing_molecular_graphics 'Bruker SMART'
_computing_publication_material 'Bruker SMART'
_computing_structure_refinement 'SHELXL-97 (Sheldrick, 1997)'
_computing_structure_solution 'SHELXS-97 (Sheldrick, 1990)'
_diffrn_ambient_temperature 296(2)
_diffrn_measured_fraction_theta_full 0.985
_diffrn_measured_fraction_theta_max 0.985
_diffrn_measurement_device_type 'CCD area detector'
_diffrn_measurement_method 'phi and omega scans'
_diffrn_radiation_monochromator graphite
_diffrn_radiation_source 'fine-focus sealed tube'
_diffrn_radiation_type MoK\a
_diffrn_radiation_wavelength 0.71073
_diffrn_reflns_av_R_equivalents 0.0390
_diffrn_reflns_av_unetI/netI 0.1107
_diffrn_reflns_limit_h_max 26
_diffrn_reflns_limit_h_min -26
_diffrn_reflns_limit_k_max 26
_diffrn_reflns_limit_k_min -24
_diffrn_reflns_limit_l_max 26
_diffrn_reflns_limit_l_min -20
_diffrn_reflns_number 49708
_diffrn_reflns_theta_full 25.01
_diffrn_reflns_theta_max 25.01
_diffrn_reflns_theta_min 1.89
_exptl_absorpt_coefficient_mu 0.728
_exptl_absorpt_correction_T_max 0.9441
_exptl_absorpt_correction_T_min 0.8987
_exptl_absorpt_process_details 'SADABS (Bruker, 1999)'
_exptl_crystal_colour yellow
_exptl_crystal_density_diffrn 1.175
_exptl_crystal_density_method 'not measured'
_exptl_crystal_description block
_exptl_crystal_F_000 3384
_exptl_crystal_size_max 0.15
_exptl_crystal_size_mid 0.12
_exptl_crystal_size_min 0.08
_platon_squeeze_details
;
;
_refine_diff_density_max 0.650
_refine_diff_density_min -0.512
_refine_diff_density_rms 0.075
_refine_ls_extinction_method none
_refine_ls_goodness_of_fit_ref 0.799
_refine_ls_hydrogen_treatment mixed
_refine_ls_matrix_type full
_refine_ls_number_parameters 1411
_refine_ls_number_reflns 32998
_refine_ls_number_restraints 3379
_refine_ls_restrained_S_all 0.786
_refine_ls_R_factor_all 0.0947
_refine_ls_R_factor_gt 0.0474
_refine_ls_shift/su_max 0.001
_refine_ls_shift/su_mean 0.000
_refine_ls_structure_factor_coef Fsqd
_refine_ls_weighting_details 'calc w=1/[\s^2^(Fo^2^)+(0.0443P)^2^+0.0000P] where P=(Fo^2^+2Fc^2^)/3'
_refine_ls_weighting_scheme calc
_refine_ls_wR_factor_gt 0.1047
_refine_ls_wR_factor_ref 0.1160
_reflns_number_gt 15104
_reflns_number_total 32998
_reflns_threshold_expression >2sigma(I)
_cod_data_source_file c3dt53109k.txt
_cod_data_source_block 2
_cod_original_cell_volume 9497(13)
_cod_original_sg_symbol_H-M P-1
_cod_database_code 7029177

loop_
_symmetry_equiv_pos_as_xyz
'x, y, z'
'-x, -y, -z'

loop_
_atom_site_label
_atom_site_type_symbol
_atom_site_fract_x
_atom_site_fract_y
_atom_site_fract_z
_atom_site_U_iso_or_equiv
_atom_site_adp_type
_atom_site_occupancy
_atom_site_symmetry_multiplicity
_atom_site_calc_flag
_atom_site_refinement_flags
Cd1 Cd 0.04029(2) 0.83146(2) 0.36670(2) 0.04816(12) Uani 1 1 d .
N1 N 0.3940(2) 0.9456(2) 0.6294(2) 0.0630(15) Uani 1 1 d .
H1A H 0.3896 0.9119 0.6409 0.076 Uiso 1 1 calc R
N2 N 0.1371(2) 0.7468(2) 0.5279(2) 0.0682(16) Uani 1 1 d .
H2A H 0.1408 0.7809 0.5171 0.082 Uiso 1 1 calc R
N3 N -0.3727(3) 0.7111(3) 0.5128(3) 0.106(2) Uani 1 1 d .
H3A H -0.3913 0.6699 0.5049 0.127 Uiso 1 1 calc R
N4 N -0.3387(2) 0.2191(2) 0.0174(3) 0.0825(18) Uani 1 1 d .
H4A H -0.3080 0.2247 0.0016 0.099 Uiso 1 1 calc R
N5 N 0.6348(2) 0.7093(3) 1.0192(3) 0.091(2) Uani 1 1 d .
H5A H 0.5941 0.6948 1.0155 0.110 Uiso 1 1 calc R
N6 N -0.0995(2) 0.9841(3) 0.1367(3) 0.090(2) Uani 1 1 d .
H6A H -0.0587 0.9999 0.1415 0.108 Uiso 1 1 calc R
N7 N 0.9021(2) 0.9817(2) 0.6308(2) 0.0693(16) Uani 1 1 d .
H7A H 0.9147 1.0220 0.6333 0.083 Uiso 1 1 calc R
N8 N 0.8711(2) 1.4730(2) 1.1279(2) 0.0729(16) Uani 1 1 d .
H8A H 0.8391 1.4682 1.1421 0.087 Uiso 1 1 calc R
C1 C 0.1710(3) 0.8894(3) 0.4496(3) 0.0551(13) Uani 1 1 d U
C2 C 0.2421(3) 0.9319(3) 0.4936(3) 0.0543(13) Uani 1 1 d U
C3 C 0.2680(3) 0.9914(3) 0.4889(3) 0.0633(14) Uani 1 1 d U
H3B H 0.2415 1.0037 0.4571 0.076 Uiso 1 1 calc R
C4 C 0.3317(3) 1.0325(3) 0.5303(3) 0.0652(14) Uani 1 1 d U
H4B H 0.3485 1.0728 0.5270 0.078 Uiso 1 1 calc R
C5 C 0.3708(3) 1.0140(3) 0.5766(3) 0.0582(13) Uani 1 1 d U
C6 C 0.3451(3) 0.9539(3) 0.5810(3) 0.0556(12) Uani 1 1 d U
C7 C 0.2806(3) 0.9131(3) 0.5400(3) 0.0583(12) Uani 1 1 d U
H7B H 0.2633 0.8731 0.5437 0.070 Uiso 1 1 calc R
C8 C 0.4393(3) 1.0438(3) 0.6254(3) 0.0584(13) Uani 1 1 d U
C9 C 0.4887(3) 1.1028(3) 0.6442(3) 0.0661(14) Uani 1 1 d U
H9A H 0.4812 1.1330 0.6242 0.079 Uiso 1 1 calc R
C10 C 0.5486(3) 1.1152(3) 0.6926(3) 0.0664(14) Uani 1 1 d U
H10A H 0.5820 1.1554 0.7063 0.080 Uiso 1 1 calc R
C11 C 0.5629(3) 1.0715(3) 0.7230(3) 0.0575(14) Uani 1 1 d U
C12 C 0.5126(3) 1.0121(3) 0.7038(3) 0.0566(13) Uani 1 1 d U
H12A H 0.5205 0.9812 0.7226 0.068 Uiso 1 1 calc R
C13 C 0.4515(3) 1.0004(3) 0.6568(3) 0.0566(12) Uani 1 1 d U
C14 C 0.6309(3) 1.0874(3) 0.7746(3) 0.0542(13) Uani 1 1 d U
C15 C -0.0966(3) 0.6029(4) 0.3794(4) 0.0745(16) Uani 1 1 d U
C16 C -0.0302(3) 0.6205(3) 0.4327(3) 0.0809(16) Uani 1 1 d U
C17 C 0.0189(3) 0.6791(3) 0.4512(3) 0.0722(15) Uani 1 1 d U
H17A H 0.0110 0.7091 0.4311 0.087 Uiso 1 1 calc R
C18 C 0.0803(3) 0.6923(3) 0.5004(3) 0.0759(14) Uani 1 1 d U
C19 C 0.0940(3) 0.6496(3) 0.5320(3) 0.0887(16) Uani 1 1 d U
C20 C 0.0424(3) 0.5911(3) 0.5154(4) 0.1075(18) Uani 1 1 d U
H20A H 0.0493 0.5625 0.5376 0.129 Uiso 1 1 calc R
C21 C -0.0202(3) 0.5771(3) 0.4640(4) 0.1079(19) Uani 1 1 d U
H21A H -0.0549 0.5381 0.4514 0.130 Uiso 1 1 calc R
C22 C 0.1605(3) 0.6790(3) 0.5798(3) 0.0881(16) Uani 1 1 d U
C23 C 0.1870(3) 0.7388(3) 0.5749(3) 0.0724(14) Uani 1 1 d U
C24 C 0.2526(3) 0.7789(3) 0.6144(3) 0.0734(14) Uani 1 1 d U
H24A H 0.2692 0.8191 0.6107 0.088 Uiso 1 1 calc R
C25 C 0.2931(3) 0.7600(3) 0.6589(3) 0.0745(15) Uani 1 1 d U
C26 C 0.2670(3) 0.7013(3) 0.6664(3) 0.0973(18) Uani 1 1 d U
H26A H 0.2938 0.6897 0.6987 0.117 Uiso 1 1 calc R
C27 C 0.2006(3) 0.6594(3) 0.6256(4) 0.1063(17) Uani 1 1 d U
H27A H 0.1839 0.6193 0.6292 0.128 Uiso 1 1 calc R
C28 C 0.3641(3) 0.8002(3) 0.7007(3) 0.0640(14) Uani 1 1 d U
C29 C -0.2395(3) 0.6939(3) 0.3687(3) 0.0627(14) Uani 1 1 d U
C30 C -0.2668(3) 0.7307(3) 0.4164(3) 0.0582(14) Uani 1 1 d U
C31 C -0.2470(3) 0.7987(3) 0.4421(3) 0.0604(14) Uani 1 1 d U
H31A H -0.2180 0.8215 0.4277 0.072 Uiso 1 1 calc R
C32 C -0.2678(3) 0.8349(3) 0.4884(3) 0.0633(14) Uani 1 1 d U
H32A H -0.2528 0.8814 0.5051 0.076 Uiso 1 1 calc R
C33 C -0.3106(3) 0.8025(3) 0.5097(3) 0.0588(13) Uani 1 1 d U
C34 C -0.3308(3) 0.7346(3) 0.4831(3) 0.0616(13) Uani 1 1 d U
C35 C -0.3104(3) 0.6973(3) 0.4374(3) 0.0699(15) Uani 1 1 d U
H35A H -0.3254 0.6508 0.4210 0.084 Uiso 1 1 calc R
C36 C -0.3790(3) 0.7668(3) 0.5576(3) 0.0649(13) Uani 1 1 d U
C37 C -0.4131(3) 0.7694(3) 0.6000(3) 0.0677(14) Uani 1 1 d U
H37A H -0.4374 0.7304 0.6007 0.081 Uiso 1 1 calc R
C38 C -0.4106(3) 0.8308(3) 0.6412(3) 0.0591(14) Uani 1 1 d U
C39 C -0.3736(3) 0.8885(3) 0.6395(3) 0.0559(13) Uani 1 1 d U
H39A H -0.3718 0.9301 0.6674 0.067 Uiso 1 1 calc R
C40 C -0.3402(3) 0.8850(3) 0.5974(3) 0.0591(13) Uani 1 1 d U
H40A H -0.3158 0.9242 0.5970 0.071 Uiso 1 1 calc R
C41 C -0.3417(3) 0.8252(3) 0.5561(3) 0.0533(12) Uani 1 1 d U
C42 C -0.4461(3) 0.8350(3) 0.6886(3) 0.0587(15) Uani 1 1 d U
C43 C -0.2768(3) 0.4410(3) 0.2004(3) 0.0560(14) Uani 1 1 d U
C44 C -0.3178(3) 0.3705(3) 0.1587(3) 0.0531(13) Uani 1 1 d U
C45 C -0.3033(3) 0.3327(3) 0.1076(3) 0.0637(14) Uani 1 1 d U
H45A H -0.2668 0.3509 0.0988 0.076 Uiso 1 1 calc R
C46 C -0.3443(3) 0.2668(3) 0.0691(3) 0.0600(13) Uani 1 1 d U
C47 C -0.4010(3) 0.2400(3) 0.0802(3) 0.0503(12) Uani 1 1 d U
C48 C -0.4148(3) 0.2784(3) 0.1314(3) 0.0578(13) Uani 1 1 d U
H48A H -0.4519 0.2608 0.1397 0.069 Uiso 1 1 calc R
C49 C -0.3739(3) 0.3426(3) 0.1702(3) 0.0575(14) Uani 1 1 d U
H49A H -0.3834 0.3685 0.2051 0.069 Uiso 1 1 calc R
C50 C -0.4312(3) 0.1719(3) 0.0314(3) 0.0552(13) Uani 1 1 d U
C51 C -0.3906(3) 0.1606(3) -0.0052(3) 0.0589(13) Uani 1 1 d U
C52 C -0.4054(3) 0.0986(3) -0.0553(3) 0.0596(14) Uani 1 1 d U
H52A H -0.3779 0.0913 -0.0792 0.072 Uiso 1 1 calc R
C53 C -0.4607(3) 0.0490(3) -0.0686(3) 0.0524(13) Uani 1 1 d U
C54 C -0.5005(3) 0.0606(3) -0.0320(3) 0.0636(14) Uani 1 1 d U
H54A H -0.5385 0.0257 -0.0425 0.076 Uiso 1 1 calc R
C55 C -0.4871(3) 0.1196(3) 0.0179(3) 0.0592(13) Uani 1 1 d U
H55A H -0.5142 0.1252 0.0425 0.071 Uiso 1 1 calc R
C56 C -0.4757(3) -0.0168(3) -0.1205(3) 0.0537(14) Uani 1 1 d U
C57 C 0.6185(3) 0.8392(3) 0.8732(3) 0.0531(13) Uani 1 1 d U
C59 C 0.7231(3) 0.8252(3) 0.9383(3) 0.0720(15) Uani 1 1 d U
H59A H 0.7456 0.8521 0.9219 0.086 Uiso 1 1 calc R
C58 C 0.6542(3) 0.8108(3) 0.9192(3) 0.0601(14) Uani 1 1 d U
C60 C 0.6212(3) 0.7712(3) 0.9435(3) 0.0623(13) Uani 1 1 d U
H60A H 0.5750 0.7605 0.9305 0.075 Uiso 1 1 calc R
C61 C 0.6566(3) 0.7472(3) 0.9874(3) 0.0613(13) Uani 1 1 d U
C62 C 0.7254(3) 0.7620(3) 1.0067(3) 0.0603(13) Uani 1 1 d U
C63 C 0.7581(3) 0.8008(3) 0.9809(3) 0.0711(14) Uani 1 1 d U
H63A H 0.8040 0.8102 0.9925 0.085 Uiso 1 1 calc R
C64 C 0.6885(3) 0.6984(3) 1.0579(3) 0.0640(13) Uani 1 1 d U
C65 C 0.7465(3) 0.7309(3) 1.0537(3) 0.0635(13) Uani 1 1 d U
C66 C 0.8080(3) 0.7291(3) 1.0905(3) 0.0681(14) Uani 1 1 d U
H66A H 0.8470 0.7504 1.0873 0.082 Uiso 1 1 calc R
C67 C 0.8094(3) 0.6952(3) 1.1317(3) 0.0658(14) Uani 1 1 d U
H67A H 0.8503 0.6927 1.1564 0.079 Uiso 1 1 calc R
C68 C 0.7531(3) 0.6646(3) 1.1380(3) 0.0620(14) Uani 1 1 d U
C69 C 0.6916(3) 0.6658(3) 1.1015(3) 0.0703(14) Uani 1 1 d U
H69A H 0.6531 0.6452 1.1061 0.084 Uiso 1 1 calc R
C70 C 0.7568(3) 0.6298(3) 1.1863(3) 0.0607(15) Uani 1 1 d U
C71 C -0.2215(3) 1.0601(3) -0.0328(3) 0.0561(14) Uani 1 1 d U
C72 C -0.2189(3) 1.0263(3) 0.0149(3) 0.0621(14) Uani 1 1 d U
C73 C -0.1564(3) 1.0268(3) 0.0533(3) 0.0667(14) Uani 1 1 d U
H73A H -0.1176 1.0490 0.0504 0.080 Uiso 1 1 calc R
C74 C -0.1539(3) 0.9933(3) 0.0960(3) 0.0651(14) Uani 1 1 d U
C75 C -0.2125(3) 0.9605(3) 0.1016(3) 0.0637(13) Uani 1 1 d U
C76 C -0.2731(3) 0.9627(3) 0.0627(3) 0.0675(14) Uani 1 1 d U
H76A H -0.3123 0.9423 0.0663 0.081 Uiso 1 1 calc R
C77 C -0.2759(3) 0.9941(3) 0.0196(3) 0.0647(14) Uani 1 1 d U
H77A H -0.3172 0.9939 -0.0072 0.078 Uiso 1 1 calc R
C78 C -0.1902(3) 0.9298(3) 0.1486(3) 0.0615(13) Uani 1 1 d U
C79 C -0.1215(3) 0.9447(3) 0.1690(3) 0.0677(14) Uani 1 1 d U
C80 C -0.0838(3) 0.9222(3) 0.2119(3) 0.0674(14) Uani 1 1 d U
H80A H -0.0376 0.9330 0.2245 0.081 Uiso 1 1 calc R
C81 C -0.1187(3) 0.8823(3) 0.2354(3) 0.0626(14) Uani 1 1 d U
C82 C -0.1863(3) 0.8661(3) 0.2140(3) 0.0709(15) Uani 1 1 d U
H82A H -0.2088 0.8377 0.2291 0.085 Uiso 1 1 calc R
C83 C -0.2224(3) 0.8893(3) 0.1719(3) 0.0705(14) Uani 1 1 d U
H83A H -0.2686 0.8778 0.1590 0.085 Uiso 1 1 calc R
C84 C -0.0821(4) 0.8523(3) 0.2795(3) 0.0675(16) Uani 1 1 d U
C85 C 0.7780(3) 0.9957(3) 0.7831(3) 0.0534(13) Uani 1 1 d U
C86 C 0.8080(3) 0.9620(3) 0.7388(3) 0.0537(13) Uani 1 1 d U
C87 C 0.8426(3) 0.9956(3) 0.7111(3) 0.0563(13) Uani 1 1 d U
H87A H 0.8493 1.0410 0.7219 0.068 Uiso 1 1 calc R
C88 C 0.8674(3) 0.9615(3) 0.6668(3) 0.0554(13) Uani 1 1 d U
C89 C 0.8583(3) 0.8941(3) 0.6516(3) 0.0534(12) Uani 1 1 d U
C90 C 0.8223(3) 0.8609(3) 0.6804(3) 0.0657(14) Uani 1 1 d U
H90A H 0.8150 0.8155 0.6701 0.079 Uiso 1 1 calc R
C92 C 0.8886(3) 0.8728(3) 0.6030(3) 0.0558(13) Uani 1 1 d U
C97 C 0.9137(3) 0.9289(3) 0.5903(3) 0.0508(12) Uani 1 1 d U
C96 C 0.9445(3) 0.9258(3) 0.5456(3) 0.0573(13) Uani 1 1 d U
H96A H 0.9620 0.9640 0.5391 0.069 Uiso 1 1 calc R
C95 C 0.9494(3) 0.8654(3) 0.5105(3) 0.0494(12) Uani 1 1 d U
C94 C 0.9225(3) 0.8092(3) 0.5207(3) 0.0605(14) Uani 1 1 d U
H94A H 0.9251 0.7684 0.4962 0.073 Uiso 1 1 calc R
C93 C 0.8928(3) 0.8118(3) 0.5652(3) 0.0630(13) Uani 1 1 d U
H93A H 0.8750 0.7732 0.5708 0.076 Uiso 1 1 calc R
C98 C 0.9814(3) 0.8613(3) 0.4623(3) 0.0515(13) Uani 1 1 d U
C99 C 0.8146(3) 1.2495(3) 0.9500(3) 0.0702(16) Uani 1 1 d U
C100 C 0.85537(19) 1.32056(14) 0.9903(2) 0.0717(16) Uani 1 1 d GU
C101 C 0.9131(2) 1.34704(18) 0.9814(2) 0.0904(17) Uani 1 1 d GU
H10B H 0.9248 1.3207 0.9487 0.109 Uiso 1 1 calc R
C102 C 0.95352(17) 1.41294(19) 1.0216(2) 0.0936(17) Uani 1 1 d GU
H10C H 0.9922 1.4307 1.0157 0.112 Uiso 1 1 calc R
C103 C 0.93615(19) 1.45238(14) 1.0705(2) 0.0812(15) Uani 1 1 d GU
C104 C 0.8784(2) 1.42590(17) 1.07935(19) 0.0676(14) Uani 1 1 d GU
C105 C 0.83799(16) 1.35999(18) 1.0392(2) 0.0711(15) Uani 1 1 d GU
H10D H 0.7993 1.3423 1.0451 0.085 Uiso 1 1 calc R
C106 C 0.9644(3) 1.5194(3) 1.1160(3) 0.0771(15) Uani 1 1 d U
C111 C 0.9245(3) 1.5310(3) 1.1513(3) 0.0705(14) Uani 1 1 d U
C110 C 0.9381(3) 1.5908(3) 1.2008(3) 0.0704(15) Uani 1 1 d U
H11A H 0.9105 1.5977 1.2245 0.084 Uiso 1 1 calc R
C109 C 0.9952(3) 1.6414(3) 1.2145(3) 0.0682(15) Uani 1 1 d U
C108 C 1.0367(3) 1.6309(3) 1.1809(3) 0.0887(17) Uani 1 1 d U
H10E H 1.0743 1.6660 1.1908 0.106 Uiso 1 1 calc R
C107 C 1.0237(3) 1.5700(3) 1.1332(3) 0.0927(17) Uani 1 1 d U
H10F H 1.0534 1.5620 1.1125 0.111 Uiso 1 1 calc R
C112 C 1.0130(3) 1.7085(3) 1.2682(3) 0.0659(15) Uani 1 1 d U
C91 C 0.7981(3) 0.8956(3) 0.7237(3) 0.0627(14) Uani 1 1 d U
H91A H 0.7745 0.8737 0.7433 0.075 Uiso 1 1 calc R
O1 O 0.14335(17) 0.84095(18) 0.45892(18) 0.0610(11) Uani 1 1 d .
O2 O 0.14007(17) 0.90626(17) 0.40421(18) 0.0578(11) Uani 1 1 d .
O3 O 0.6428(2) 1.0482(2) 0.7987(2) 0.1019(18) Uani 1 1 d .
O4 O 0.67547(19) 1.1415(2) 0.7927(2) 0.0885(15) Uani 1 1 d .
O5 O 0.38938(18) 0.85097(19) 0.69215(18) 0.0704(13) Uani 1 1 d .
O6 O 0.39635(18) 0.78138(19) 0.74261(19) 0.0679(12) Uani 1 1 d .
O7 O -0.1388(2) 0.5500(3) 0.3601(3) 0.142(2) Uani 1 1 d .
O8 O -0.1076(2) 0.6426(2) 0.3555(2) 0.0915(16) Uani 1 1 d .
O9 O -0.2573(2) 0.6316(2) 0.3487(2) 0.0710(12) Uani 1 1 d .
O10 O -0.2024(2) 0.7288(2) 0.3511(2) 0.0762(13) Uani 1 1 d .
O11 O -0.4829(2) 0.7841(2) 0.6862(2) 0.0849(15) Uani 1 1 d .
O12 O -0.43677(18) 0.8914(2) 0.73059(18) 0.0616(11) Uani 1 1 d .
O13 O -0.29417(19) 0.47256(18) 0.24445(19) 0.0631(12) Uani 1 1 d .
O14 O -0.22871(19) 0.46654(19) 0.1880(2) 0.0706(13) Uani 1 1 d .
O15 O -0.5313(2) -0.0598(2) -0.1427(2) 0.0898(15) Uani 1 1 d .
O16 O -0.4349(2) -0.0308(2) -0.1424(3) 0.1061(19) Uani 1 1 d .
O17 O 0.65401(19) 0.8751(2) 0.85547(19) 0.0671(12) Uani 1 1 d .
O18 O 0.55599(19) 0.82329(19) 0.85505(19) 0.0636(12) Uani 1 1 d .
O19 O 0.81524(19) 0.63888(18) 1.22661(18) 0.0597(11) Uani 1 1 d .
O20 O 0.7050(2) 0.5936(2) 1.1842(2) 0.0796(14) Uani 1 1 d .
O21 O -0.1702(2) 1.0966(2) -0.0326(2) 0.0765(14) Uani 1 1 d .
O22 O -0.27821(19) 1.05156(18) -0.07467(17) 0.0575(11) Uani 1 1 d .
O23 O -0.0196(2) 0.8684(2) 0.2964(2) 0.0740(13) Uani 1 1 d .
O24 O -0.1169(2) 0.8134(2) 0.2952(2) 0.0764(13) Uani 1 1 d .
O25 O 0.7920(2) 1.0581(2) 0.80149(19) 0.0709(12) Uani 1 1 d .
O26 O 0.74184(19) 0.9614(2) 0.80180(19) 0.0698(12) Uani 1 1 d .
O27 O 1.0155(2) 0.91098(19) 0.45916(18) 0.0672(12) Uani 1 1 d .
O28 O 0.97434(17) 0.80254(18) 0.42178(17) 0.0502(10) Uani 1 1 d .
O29 O 0.83268(19) 1.21684(18) 0.9068(2) 0.0670(12) Uani 1 1 d .
O30 O 0.76505(19) 1.22357(18) 0.96020(19) 0.0640(12) Uani 1 1 d .
O31 O 1.0642(2) 1.7532(2) 1.2821(2) 0.1008(17) Uani 1 1 d .
O32 O 0.9754(2) 1.7186(2) 1.2981(2) 0.0844(15) Uani 1 1 d .
Cd2 Cd -0.11506(2) 0.72852(2) 0.32419(2) 0.05125(13) Uani 1 1 d .
Cd3 Cd -0.22004(2) 0.57206(2) 0.27922(2) 0.05085(13) Uani 1 1 d .
Cd4 Cd 0.49525(2) 0.85805(2) 0.78337(2) 0.04905(12) Uani 1 1 d .
Cd5 Cd 0.65297(2) 0.96132(2) 0.82856(2) 0.05177(13) Uani 1 1 d .
Cd6 Cd 0.75614(2) 1.11819(2) 0.873070(19) 0.04701(12) Uani 1 1 d .

loop_
_atom_site_aniso_label
_atom_site_aniso_U_11
_atom_site_aniso_U_22
_atom_site_aniso_U_33
_atom_site_aniso_U_23
_atom_site_aniso_U_13
_atom_site_aniso_U_12
Cd1 0.0466(3) 0.0371(3) 0.0509(3) 0.0139(2) 0.0157(2) 0.0041(2)
N1 0.044(3) 0.047(3) 0.079(4) 0.036(3) 0.001(3) -0.006(2)
N2 0.054(3) 0.055(3) 0.087(4) 0.048(3) 0.003(3) 0.004(3)
N3 0.144(6) 0.037(3) 0.136(5) 0.006(3) 0.104(5) -0.001(4)
N4 0.084(4) 0.048(4) 0.092(4) -0.005(3) 0.059(4) -0.013(3)
N5 0.059(4) 0.134(6) 0.124(5) 0.103(5) 0.039(3) 0.033(4)
N6 0.047(3) 0.113(5) 0.109(5) 0.079(4) 0.007(3) 0.006(3)
N7 0.110(4) 0.037(3) 0.091(4) 0.026(3) 0.073(4) 0.030(3)
N8 0.071(4) 0.039(3) 0.095(4) -0.005(3) 0.058(3) -0.001(3)
C1 0.045(2) 0.051(2) 0.067(2) 0.032(2) 0.018(2) 0.003(2)
C2 0.047(2) 0.047(2) 0.065(2) 0.031(2) 0.012(2) 0.007(2)
C3 0.052(3) 0.056(3) 0.072(3) 0.037(2) 0.008(2) 0.003(2)
C4 0.052(2) 0.054(2) 0.078(2) 0.040(2) 0.008(2) -0.001(2)
C5 0.048(2) 0.053(2) 0.068(2) 0.035(2) 0.010(2) 0.005(2)
C6 0.046(2) 0.051(2) 0.068(2) 0.0356(18) 0.0113(19) 0.0073(19)
C7 0.049(2) 0.053(2) 0.069(2) 0.0366(18) 0.0138(19) 0.0040(19)
C8 0.050(2) 0.052(2) 0.068(2) 0.034(2) 0.010(2) 0.008(2)
C9 0.054(2) 0.056(2) 0.077(2) 0.036(2) 0.006(2) 0.007(2)
C10 0.050(3) 0.056(3) 0.076(3) 0.028(2) 0.009(2) 0.001(2)
C11 0.047(3) 0.052(3) 0.067(3) 0.031(2) 0.009(2) 0.010(2)
C12 0.048(2) 0.052(2) 0.067(2) 0.032(2) 0.014(2) 0.010(2)
C13 0.050(2) 0.052(2) 0.064(2) 0.0361(19) 0.007(2) 0.009(2)
C14 0.053(3) 0.053(3) 0.054(3) 0.024(2) 0.015(2) 0.018(2)
C15 0.054(3) 0.056(3) 0.097(3) 0.035(3) 0.009(3) 0.011(3)
C16 0.059(3) 0.056(3) 0.105(3) 0.045(2) -0.002(2) 0.004(2)
C17 0.055(2) 0.055(2) 0.094(3) 0.048(2) 0.001(2) 0.006(2)
C18 0.054(2) 0.053(2) 0.101(3) 0.046(2) 0.002(2) -0.003(2)
C19 0.058(2) 0.059(3) 0.113(3) 0.051(2) -0.016(2) -0.004(2)
C20 0.073(3) 0.069(3) 0.131(3) 0.056(2) -0.025(3) -0.006(2)
C21 0.070(3) 0.065(3) 0.132(3) 0.049(3) -0.026(3) -0.010(3)
C22 0.061(3) 0.060(2) 0.112(3) 0.054(2) -0.012(2) -0.005(2)
C23 0.051(2) 0.055(2) 0.094(2) 0.048(2) 0.000(2) -0.003(2)
C24 0.056(2) 0.055(2) 0.091(2) 0.046(2) 0.001(2) -0.002(2)
C25 0.053(3) 0.054(3) 0.095(3) 0.044(2) 0.001(2) -0.005(2)
C26 0.064(3) 0.069(3) 0.119(3) 0.057(2) -0.019(3) -0.006(2)
C27 0.071(3) 0.070(3) 0.127(3) 0.053(2) -0.020(3) -0.011(2)
C28 0.046(2) 0.060(3) 0.078(3) 0.038(2) 0.008(2) 0.007(2)
C29 0.064(3) 0.052(3) 0.072(3) 0.022(2) 0.027(2) 0.020(2)
C30 0.064(3) 0.048(3) 0.064(3) 0.016(2) 0.035(2) 0.015(2)
C31 0.071(3) 0.049(3) 0.066(3) 0.023(2) 0.036(2) 0.013(2)
C32 0.070(3) 0.047(2) 0.072(3) 0.017(2) 0.036(2) 0.014(2)
C33 0.065(2) 0.048(2) 0.063(2) 0.018(2) 0.032(2) 0.013(2)
C34 0.070(2) 0.053(2) 0.065(2) 0.017(2) 0.042(2) 0.012(2)
C35 0.073(3) 0.052(3) 0.076(3) 0.009(2) 0.038(2) 0.013(2)
C36 0.072(2) 0.052(2) 0.068(2) 0.014(2) 0.040(2) 0.009(2)
C37 0.074(3) 0.055(3) 0.068(3) 0.015(2) 0.040(2) 0.005(2)
C38 0.065(3) 0.055(3) 0.057(3) 0.017(2) 0.028(2) 0.016(2)
C39 0.067(3) 0.049(3) 0.054(2) 0.019(2) 0.031(2) 0.016(2)
C40 0.068(2) 0.050(2) 0.063(2) 0.023(2) 0.031(2) 0.017(2)
C41 0.062(2) 0.048(2) 0.055(2) 0.0207(19) 0.030(2) 0.016(2)
C42 0.061(3) 0.058(3) 0.061(3) 0.022(3) 0.032(2) 0.016(3)
C43 0.056(3) 0.038(3) 0.065(3) 0.019(2) 0.020(2) 0.007(2)
C44 0.057(3) 0.036(2) 0.058(3) 0.008(2) 0.029(2) 0.006(2)
C45 0.060(3) 0.047(2) 0.074(3) 0.006(2) 0.041(2) 0.002(2)
C46 0.059(2) 0.043(2) 0.068(2) 0.002(2) 0.037(2) 0.006(2)
C47 0.056(2) 0.035(2) 0.058(2) 0.0126(19) 0.028(2) 0.011(2)
C48 0.059(2) 0.043(2) 0.066(2) 0.014(2) 0.033(2) 0.007(2)
C49 0.059(3) 0.047(3) 0.062(3) 0.011(2) 0.035(2) 0.009(2)
C50 0.057(2) 0.042(2) 0.062(2) 0.011(2) 0.032(2) 0.008(2)
C51 0.058(2) 0.042(2) 0.069(2) 0.009(2) 0.033(2) 0.007(2)
C52 0.060(2) 0.045(2) 0.067(3) 0.009(2) 0.036(2) 0.006(2)
C53 0.056(3) 0.037(2) 0.063(3) 0.013(2) 0.029(2) 0.012(2)
C54 0.065(3) 0.040(3) 0.070(3) 0.012(2) 0.024(2) 0.005(2)
C55 0.059(2) 0.042(2) 0.068(2) 0.008(2) 0.033(2) 0.007(2)
C56 0.058(3) 0.041(3) 0.056(3) 0.012(2) 0.023(3) 0.013(3)
C57 0.052(3) 0.063(3) 0.061(3) 0.035(2) 0.028(2) 0.027(2)
C59 0.053(3) 0.084(3) 0.082(3) 0.048(2) 0.022(2) 0.012(2)
C58 0.052(3) 0.068(3) 0.070(3) 0.038(2) 0.027(2) 0.020(2)
C60 0.048(2) 0.078(3) 0.072(3) 0.045(2) 0.025(2) 0.015(2)
C61 0.050(2) 0.073(3) 0.072(2) 0.045(2) 0.024(2) 0.016(2)
C62 0.046(2) 0.073(3) 0.073(2) 0.045(2) 0.025(2) 0.016(2)
C63 0.050(2) 0.085(3) 0.083(3) 0.048(2) 0.023(2) 0.013(2)
C64 0.052(2) 0.076(3) 0.072(2) 0.045(2) 0.021(2) 0.018(2)
C65 0.051(2) 0.075(3) 0.068(2) 0.039(2) 0.021(2) 0.015(2)
C66 0.053(2) 0.081(3) 0.078(3) 0.044(2) 0.025(2) 0.018(2)
C67 0.054(3) 0.078(3) 0.072(3) 0.038(2) 0.025(2) 0.020(2)
C68 0.054(3) 0.071(3) 0.064(3) 0.033(2) 0.021(2) 0.017(2)
C69 0.058(3) 0.079(3) 0.076(3) 0.042(2) 0.022(2) 0.014(2)
C70 0.063(3) 0.061(3) 0.062(3) 0.029(2) 0.020(3) 0.026(3)
C71 0.057(3) 0.058(3) 0.055(3) 0.024(2) 0.019(2) 0.020(3)
C72 0.061(3) 0.062(3) 0.057(3) 0.028(2) 0.015(2) 0.013(2)
C73 0.064(3) 0.073(3) 0.063(3) 0.035(2) 0.022(2) 0.014(2)
C74 0.060(2) 0.069(3) 0.064(2) 0.036(2) 0.015(2) 0.016(2)
C75 0.061(2) 0.070(3) 0.061(2) 0.031(2) 0.024(2) 0.015(2)
C76 0.063(3) 0.074(3) 0.066(2) 0.036(2) 0.021(2) 0.016(2)
C77 0.061(3) 0.071(3) 0.063(3) 0.037(2) 0.019(2) 0.017(2)
C78 0.059(2) 0.067(2) 0.062(2) 0.039(2) 0.015(2) 0.019(2)
C79 0.067(3) 0.072(3) 0.062(2) 0.040(2) 0.014(2) 0.014(2)
C80 0.065(3) 0.071(3) 0.067(3) 0.040(2) 0.017(2) 0.016(2)
C81 0.061(3) 0.067(3) 0.062(3) 0.036(2) 0.017(2) 0.019(2)
C82 0.065(3) 0.082(3) 0.067(3) 0.042(2) 0.024(2) 0.013(2)
C83 0.070(3) 0.077(3) 0.067(2) 0.047(2) 0.019(2) 0.014(2)
C84 0.073(3) 0.067(3) 0.058(3) 0.030(2) 0.015(3) 0.021(3)
C85 0.063(3) 0.043(3) 0.060(3) 0.017(2) 0.035(2) 0.017(2)
C86 0.067(3) 0.043(3) 0.055(3) 0.019(2) 0.033(2) 0.014(2)
C87 0.072(3) 0.039(2) 0.060(2) 0.013(2) 0.036(2) 0.017(2)
C88 0.069(2) 0.042(2) 0.061(2) 0.024(2) 0.033(2) 0.011(2)
C89 0.070(2) 0.042(2) 0.058(2) 0.0213(19) 0.034(2) 0.020(2)
C90 0.083(3) 0.047(2) 0.070(2) 0.020(2) 0.041(2) 0.015(2)
C92 0.073(2) 0.040(2) 0.059(2) 0.0200(19) 0.032(2) 0.018(2)
C97 0.070(2) 0.036(2) 0.057(2) 0.0210(19) 0.034(2) 0.018(2)
C96 0.071(3) 0.043(2) 0.065(2) 0.022(2) 0.036(2) 0.015(2)
C95 0.061(3) 0.040(2) 0.055(3) 0.018(2) 0.034(2) 0.015(2)
C94 0.076(3) 0.042(2) 0.064(3) 0.012(2) 0.037(2) 0.018(2)
C93 0.082(3) 0.041(2) 0.069(2) 0.021(2) 0.038(2) 0.013(2)
C98 0.064(3) 0.042(3) 0.051(3) 0.014(2) 0.027(2) 0.021(2)
C99 0.073(3) 0.048(3) 0.069(3) -0.001(2) 0.041(3) -0.005(3)
C100 0.069(3) 0.043(3) 0.083(3) -0.003(2) 0.048(2) -0.007(2)
C101 0.081(3) 0.056(3) 0.101(3) -0.016(2) 0.062(2) -0.012(3)
C102 0.080(3) 0.060(3) 0.102(3) -0.014(2) 0.058(2) -0.018(2)
C103 0.075(3) 0.056(3) 0.089(3) -0.009(2) 0.059(2) -0.008(2)
C104 0.069(3) 0.044(2) 0.080(3) 0.004(2) 0.051(2) -0.002(2)
C105 0.066(3) 0.046(3) 0.082(3) 0.000(2) 0.045(2) -0.008(2)
C106 0.073(3) 0.047(2) 0.089(3) -0.007(2) 0.054(2) -0.007(2)
C111 0.071(3) 0.043(2) 0.083(3) 0.002(2) 0.050(2) -0.003(2)
C110 0.073(3) 0.046(3) 0.080(3) 0.002(2) 0.047(2) 0.004(2)
C109 0.072(3) 0.043(3) 0.076(3) 0.001(2) 0.042(2) 0.006(2)
C108 0.077(3) 0.054(3) 0.100(3) -0.016(3) 0.056(3) -0.009(3)
C107 0.078(3) 0.061(3) 0.103(3) -0.018(2) 0.058(2) -0.005(2)
C112 0.071(3) 0.043(3) 0.078(3) 0.009(3) 0.038(3) 0.016(3)
C91 0.081(3) 0.052(3) 0.064(3) 0.022(2) 0.043(2) 0.017(2)
O1 0.048(2) 0.058(3) 0.074(3) 0.036(2) 0.017(2) 0.006(2)
O2 0.053(2) 0.044(2) 0.061(3) 0.024(2) 0.009(2) 0.000(2)
O3 0.064(3) 0.094(4) 0.115(4) 0.066(3) -0.020(3) 0.003(3)
O4 0.049(3) 0.059(3) 0.114(4) 0.030(3) -0.011(3) 0.000(2)
O5 0.060(3) 0.056(3) 0.070(3) 0.032(2) 0.003(2) -0.010(2)
O6 0.047(2) 0.061(3) 0.079(3) 0.038(2) 0.005(2) -0.002(2)
O7 0.069(3) 0.066(4) 0.199(6) 0.049(4) -0.044(4) -0.009(3)
O8 0.062(3) 0.085(4) 0.110(4) 0.062(3) 0.000(3) 0.003(3)
O9 0.081(3) 0.054(3) 0.077(3) 0.013(2) 0.044(3) 0.017(2)
O10 0.086(3) 0.063(3) 0.091(3) 0.027(3) 0.055(3) 0.019(3)
O11 0.102(4) 0.069(3) 0.097(4) 0.031(3) 0.064(3) 0.018(3)
O12 0.062(3) 0.062(3) 0.053(3) 0.017(2) 0.020(2) 0.018(2)
O13 0.071(3) 0.036(2) 0.067(3) 0.003(2) 0.032(2) 0.006(2)
O14 0.064(3) 0.050(3) 0.084(3) 0.011(2) 0.042(2) -0.004(2)
O15 0.067(3) 0.057(3) 0.098(4) -0.015(3) 0.025(3) 0.006(3)
O16 0.090(4) 0.052(3) 0.149(5) -0.018(3) 0.079(4) 0.007(3)
O17 0.070(3) 0.068(3) 0.083(3) 0.048(3) 0.039(2) 0.022(2)
O18 0.055(3) 0.071(3) 0.075(3) 0.042(2) 0.024(2) 0.021(2)
O19 0.065(3) 0.057(3) 0.051(2) 0.021(2) 0.014(2) 0.020(2)
O20 0.067(3) 0.094(4) 0.082(3) 0.051(3) 0.024(3) 0.017(3)
O21 0.064(3) 0.083(3) 0.085(3) 0.055(3) 0.018(2) 0.012(3)
O22 0.061(3) 0.055(3) 0.046(2) 0.016(2) 0.011(2) 0.017(2)
O23 0.083(3) 0.075(3) 0.072(3) 0.042(3) 0.024(3) 0.030(3)
O24 0.086(3) 0.067(3) 0.086(3) 0.052(3) 0.026(3) 0.023(3)
O25 0.095(3) 0.065(3) 0.071(3) 0.030(3) 0.052(3) 0.030(3)
O26 0.074(3) 0.070(3) 0.073(3) 0.025(2) 0.045(2) 0.019(2)
O27 0.086(3) 0.051(3) 0.069(3) 0.018(2) 0.050(2) 0.010(2)
O28 0.049(2) 0.052(3) 0.043(2) 0.013(2) 0.0169(19) 0.014(2)
O29 0.074(3) 0.039(3) 0.069(3) 0.005(2) 0.034(2) -0.001(2)
O30 0.065(3) 0.047(3) 0.069(3) 0.008(2) 0.034(2) 0.005(2)
O31 0.081(3) 0.056(3) 0.120(4) -0.014(3) 0.050(3) -0.012(3)
O32 0.073(3) 0.053(3) 0.093(4) -0.014(2) 0.044(3) 0.003(2)
Cd2 0.0517(3) 0.0415(3) 0.0524(3) 0.0164(2) 0.0193(2) 0.0035(2)
Cd3 0.0489(3) 0.0376(3) 0.0538(3) 0.0124(2) 0.0154(2) 0.0051(2)
Cd4 0.0454(3) 0.0411(3) 0.0500(3) 0.0124(2) 0.0149(2) 0.0066(2)
Cd5 0.0492(3) 0.0451(3) 0.0539(3) 0.0180(2) 0.0193(2) 0.0043(2)
Cd6 0.0470(3) 0.0389(3) 0.0465(3) 0.0127(2) 0.0161(2) 0.0064(2)

loop_
_atom_type_symbol
_atom_type_description
_atom_type_scat_dispersion_real
_atom_type_scat_dispersion_imag
_atom_type_scat_source
C C 0.0033 0.0016 'International Tables Vol C Tables 4.2.6.8 and 6.1.1.4'
H H 0.0000 0.0000 'International Tables Vol C Tables 4.2.6.8 and 6.1.1.4'
N N 0.0061 0.0033 'International Tables Vol C Tables 4.2.6.8 and 6.1.1.4'
O O 0.0106 0.0060 'International Tables Vol C Tables 4.2.6.8 and 6.1.1.4'
Cd Cd -0.8075 1.2024 'International Tables Vol C Tables 4.2.6.8 and 6.1.1.4'

loop_
_geom_angle_atom_site_label_1
_geom_angle_atom_site_label_2
_geom_angle_atom_site_label_3
_geom_angle
_geom_angle_site_symmetry_1
_geom_angle_site_symmetry_3
O2 Cd1 O23 99.93(15) . .
O2 Cd1 O28 131.67(14) . 1_455
O23 Cd1 O28 104.88(15) . 1_455
O2 Cd1 O32 143.87(15) . 1_444
O23 Cd1 O32 92.94(17) . 1_444
O28 Cd1 O32 75.48(15) 1_455 1_444
O2 Cd1 O31 92.01(15) . 1_444
O23 Cd1 O31 95.77(18) . 1_444
O28 Cd1 O31 125.21(15) 1_455 1_444
O32 Cd1 O31 52.94(14) 1_444 1_444
O2 Cd1 O1 54.44(12) . .
O23 Cd1 O1 153.74(14) . .
O28 Cd1 O1 91.37(13) 1_455 .
O32 Cd1 O1 111.29(15) 1_444 .
O31 Cd1 O1 91.25(17) 1_444 .
O2 Cd1 O27 88.71(14) . 1_455
O23 Cd1 O27 86.45(16) . 1_455
O28 Cd1 O27 52.90(13) 1_455 1_455
O32 Cd1 O27 125.92(14) 1_444 1_455
O31 Cd1 O27 177.51(15) 1_444 1_455
O1 Cd1 O27 87.23(15) . 1_455
O2 Cd1 C1 27.35(13) . .
O23 Cd1 C1 126.98(16) . .
O28 Cd1 C1 112.26(16) 1_455 .
O32 Cd1 C1 131.60(18) 1_444 .
O31 Cd1 C1 92.50(18) 1_444 .
O1 Cd1 C1 27.11(12) . .
O27 Cd1 C1 87.05(17) 1_455 .
O2 Cd1 C112 118.10(18) . 1_444
O23 Cd1 C112 94.72(19) . 1_444
O28 Cd1 C112 100.54(18) 1_455 1_444
O32 Cd1 C112 26.47(14) 1_444 1_444
O31 Cd1 C112 26.47(14) 1_444 1_444
O1 Cd1 C112 102.54(18) . 1_444
O27 Cd1 C112 152.35(17) 1_455 1_444
C1 Cd1 C112 113.4(2) . 1_444
O2 Cd1 Cd2 173.49(10) . .
O23 Cd1 Cd2 80.22(12) . .
O28 Cd1 Cd2 42.77(9) 1_455 .
O32 Cd1 Cd2 42.31(11) 1_444 .
O31 Cd1 Cd2 94.45(10) 1_444 .
O1 Cd1 Cd2 124.50(8) . .
O27 Cd1 Cd2 84.80(9) 1_455 .
C1 Cd1 Cd2 151.03(12) . .
C112 Cd1 Cd2 68.28(15) 1_444 .
C6 N1 C13 108.9(4) . .
C6 N1 H1A 125.5 . .
C13 N1 H1A 125.5 . .
C23 N2 C18 110.0(5) . .
C23 N2 H2A 125.0 . .
C18 N2 H2A 125.0 . .
C36 N3 C34 107.6(5) . .
C36 N3 H3A 126.2 . .
C34 N3 H3A 126.2 . .
C46 N4 C51 108.6(5) . .
C46 N4 H4A 125.7 . .
C51 N4 H4A 125.7 . .
C64 N5 C61 108.3(5) . .
C64 N5 H5A 125.9 . .
C61 N5 H5A 125.9 . .
C74 N6 C79 108.7(5) . .
C74 N6 H6A 125.6 . .
C79 N6 H6A 125.6 . .
C97 N7 C88 110.9(5) . .
C97 N7 H7A 124.6 . .
C88 N7 H7A 124.6 . .
C104 N8 C111 107.7(4) . .
C104 N8 H8A 126.1 . .
C111 N8 H8A 126.1 . .
O1 C1 O2 121.3(5) . .
O1 C1 C2 121.4(5) . .
O2 C1 C2 117.3(5) . .
O1 C1 Cd1 67.5(3) . .
O2 C1 Cd1 53.9(3) . .
C2 C1 Cd1 170.3(4) . .
C7 C2 C3 120.0(5) . .
C7 C2 C1 120.2(5) . .
C3 C2 C1 119.7(5) . .
C4 C3 C2 121.0(5) . .
C4 C3 H3B 119.5 . .
C2 C3 H3B 119.5 . .
C3 C4 C5 119.5(5) . .
C3 C4 H4B 120.3 . .
C5 C4 H4B 120.3 . .
C4 C5 C6 119.6(5) . .
C4 C5 C8 133.7(5) . .
C6 C5 C8 106.7(5) . .
C7 C6 N1 130.4(5) . .
C7 C6 C5 120.8(5) . .
N1 C6 C5 108.8(5) . .
C2 C7 C6 119.1(5) . .
C2 C7 H7B 120.5 . .
C6 C7 H7B 120.5 . .
C9 C8 C13 120.0(5) . .
C9 C8 C5 133.0(5) . .
C13 C8 C5 107.0(5) . .
C10 C9 C8 117.5(5) . .
C10 C9 H9A 121.2 . .
C8 C9 H9A 121.2 . .
C9 C10 C11 123.6(5) . .
C9 C10 H10A 118.2 . .
C11 C10 H10A 118.2 . .
C10 C11 C12 118.4(5) . .
C10 C11 C14 120.8(5) . .
C12 C11 C14 120.8(5) . .
C13 C12 C11 118.3(5) . .
C13 C12 H12A 120.8 . .
C11 C12 H12A 120.8 . .
C12 C13 C8 122.1(5) . .
C12 C13 N1 129.3(5) . .
C8 C13 N1 108.6(5) . .
O3 C14 O4 119.7(6) . .
O3 C14 C11 119.8(6) . .
O4 C14 C11 120.5(5) . .
O8 C15 O7 120.3(7) . .
O8 C15 C16 118.4(6) . .
O7 C15 C16 121.2(6) . .
C17 C16 C21 121.5(6) . .
C17 C16 C15 120.7(6) . .
C21 C16 C15 117.8(6) . .
C16 C17 C18 118.1(5) . .
C16 C17 H17A 121.0 . .
C18 C17 H17A 121.0 . .
N2 C18 C17 129.6(5) . .
N2 C18 C19 107.4(5) . .
C17 C18 C19 123.0(6) . .
C18 C19 C20 118.8(6) . .
C18 C19 C22 107.9(5) . .
C20 C19 C22 133.1(6) . .
C19 C20 C21 118.0(6) . .
C19 C20 H20A 121.0 . .
C21 C20 H20A 121.0 . .
C16 C21 C20 120.4(6) . .
C16 C21 H21A 119.8 . .
C20 C21 H21A 119.8 . .
C27 C22 C23 119.4(6) . .
C27 C22 C19 133.4(6) . .
C23 C22 C19 107.2(5) . .
N2 C23 C24 131.3(5) . .
N2 C23 C22 107.4(5) . .
C24 C23 C22 121.3(6) . .
C25 C24 C23 120.2(5) . .
C25 C24 H24A 119.9 . .
C23 C24 H24A 119.9 . .
C24 C25 C26 119.5(5) . .
C24 C25 C28 122.1(5) . .
C26 C25 C28 118.3(5) . .
C25 C26 C27 120.7(6) . .
C25 C26 H26A 119.6 . .
C27 C26 H26A 119.6 . .
C22 C27 C26 118.8(6) . .
C22 C27 H27A 120.6 . .
C26 C27 H27A 120.6 . .
O6 C28 O5 122.8(5) . .
O6 C28 C25 117.9(5) . .
O5 C28 C25 119.3(5) . .
O6 C28 Cd4 53.4(3) . .
O5 C28 Cd4 69.4(3) . .
C25 C28 Cd4 171.1(4) . .
O10 C29 O9 126.3(6) . .
O10 C29 C30 115.9(6) . .
O9 C29 C30 117.7(6) . .
C31 C30 C35 118.3(6) . .
C31 C30 C29 120.4(5) . .
C35 C30 C29 121.3(6) . .
C30 C31 C32 122.8(5) . .
C30 C31 H31A 118.6 . .
C32 C31 H31A 118.6 . .
C33 C32 C31 119.6(6) . .
C33 C32 H32A 120.2 . .
C31 C32 H32A 120.2 . .
C34 C33 C32 117.2(6) . .
C34 C33 C41 109.7(5) . .
C32 C33 C41 133.1(6) . .
C33 C34 C35 124.5(6) . .
C33 C34 N3 108.4(6) . .
C35 C34 N3 127.1(6) . .
C34 C35 C30 117.7(6) . .
C34 C35 H35A 121.2 . .
C30 C35 H35A 121.2 . .
C37 C36 N3 129.3(6) . .
C37 C36 C41 121.4(6) . .
N3 C36 C41 109.3(5) . .
C38 C37 C36 118.9(6) . .
C38 C37 H37A 120.6 . .
C36 C37 H37A 120.6 . .
C37 C38 C39 119.5(6) . .
C37 C38 C42 119.8(5) . .
C39 C38 C42 120.7(6) . .
C40 C39 C38 120.8(6) . .
C40 C39 H39A 119.6 . .
C38 C39 H39A 119.6 . .
C41 C40 C39 121.1(5) . .
C41 C40 H40A 119.4 . .
C39 C40 H40A 119.4 . .
C40 C41 C36 118.3(6) . .
C40 C41 C33 136.6(5) . .
C36 C41 C33 105.0(5) . .
O11 C42 O12 121.5(6) . .
O11 C42 C38 120.4(6) . .
O12 C42 C38 118.2(5) . .
O13 C43 O14 123.5(6) . .
O13 C43 C44 117.3(5) . .
O14 C43 C44 119.1(6) . .
O13 C43 Cd3 54.4(3) . .
O14 C43 Cd3 69.1(3) . .
C44 C43 Cd3 170.7(5) . .
C45 C44 C49 119.8(5) . .
C45 C44 C43 121.0(5) . .
C49 C44 C43 119.2(5) . .
C44 C45 C46 118.6(5) . .
C44 C45 H45A 120.7 . .
C46 C45 H45A 120.7 . .
N4 C46 C45 129.3(5) . .
N4 C46 C47 109.7(5) . .
C45 C46 C47 121.0(6) . .
C48 C47 C46 119.6(5) . .
C48 C47 C50 134.6(5) . .
C46 C47 C50 105.8(5) . .
C49 C48 C47 119.5(5) . .
C49 C48 H48A 120.2 . .
C47 C48 H48A 120.2 . .
C48 C49 C44 121.5(6) . .
C48 C49 H49A 119.3 . .
C44 C49 H49A 119.3 . .
C55 C50 C51 119.4(5) . .
C55 C50 C47 133.4(5) . .
C51 C50 C47 107.1(5) . .
N4 C51 C52 129.9(6) . .
N4 C51 C50 108.8(5) . .
C52 C51 C50 121.3(5) . .
C53 C52 C51 118.1(6) . .
C53 C52 H52A 120.9 . .
C51 C52 H52A 120.9 . .
C52 C53 C54 120.1(5) . .
C52 C53 C56 118.3(6) . .
C54 C53 C56 121.5(5) . .
C55 C54 C53 123.5(5) . .
C55 C54 H54A 118.3 . .
C53 C54 H54A 118.3 . .
C54 C55 C50 117.5(6) . .
C54 C55 H55A 121.3 . .
C50 C55 H55A 121.3 . .
O16 C56 O15 118.3(6) . .
O16 C56 C53 121.5(6) . .
O15 C56 C53 120.2(6) . .
O16 C56 Cd4 59.2(3) . 1_444
O15 C56 Cd4 59.1(3) . 1_444
C53 C56 Cd4 178.9(4) . 1_444
O17 C57 O18 127.0(5) . .
O17 C57 C58 115.8(5) . .
O18 C57 C58 117.2(5) . .
C63 C59 C58 121.0(5) . .
C63 C59 H59A 119.5 . .
C58 C59 H59A 119.5 . .
C60 C58 C59 119.3(5) . .
C60 C58 C57 121.8(5) . .
C59 C58 C57 118.9(5) . .
C58 C60 C61 119.7(5) . .
C58 C60 H60A 120.1 . .
C61 C60 H60A 120.1 . .
N5 C61 C60 129.7(5) . .
N5 C61 C62 109.5(5) . .
C60 C61 C62 120.8(5) . .
C63 C62 C61 119.1(5) . .
C63 C62 C65 134.5(6) . .
C61 C62 C65 106.4(5) . .
C59 C63 C62 120.0(6) . .
C59 C63 H63A 120.0 . .
C62 C63 H63A 120.0 . .
N5 C64 C69 129.3(5) . .
N5 C64 C65 110.4(5) . .
C69 C64 C65 120.1(6) . .
C66 C65 C64 121.0(5) . .
C66 C65 C62 133.5(5) . .
C64 C65 C62 105.5(5) . .
C67 C66 C65 117.6(5) . .
C67 C66 H66A 121.2 . .
C65 C66 H66A 121.2 . .
C66 C67 C68 122.1(6) . .
C66 C67 H67A 118.9 . .
C68 C67 H67A 118.9 . .
C67 C68 C69 120.9(5) . .
C67 C68 C70 120.9(6) . .
C69 C68 C70 118.2(5) . .
C68 C69 C64 118.1(6) . .
C68 C69 H69A 120.9 . .
C64 C69 H69A 120.9 . .
O20 C70 O19 123.7(5) . .
O20 C70 C68 120.3(6) . .
O19 C70 C68 116.0(6) . .
O20 C70 Cd3 66.6(3) . 1_656
O19 C70 Cd3 57.1(3) . 1_656
C68 C70 Cd3 173.0(5) . 1_656
O21 C71 O22 119.4(5) . .
O21 C71 C72 122.8(6) . .
O22 C71 C72 117.8(5) . .
C77 C72 C73 121.1(5) . .
C77 C72 C71 121.4(6) . .
C73 C72 C71 117.4(5) . .
C74 C73 C72 117.7(6) . .
C74 C73 H73A 121.1 . .
C72 C73 H73A 121.1 . .
N6 C74 C73 128.9(6) . .
N6 C74 C75 109.6(5) . .
C73 C74 C75 121.4(6) . .
C76 C75 C74 118.1(5) . .
C76 C75 C78 136.6(5) . .
C74 C75 C78 105.2(5) . .
C77 C76 C75 120.6(6) . .
C77 C76 H76A 119.7 . .
C75 C76 H76A 119.7 . .
C76 C77 C72 121.0(6) . .
C76 C77 H77A 119.5 . .
C72 C77 H77A 119.5 . .
C83 C78 C79 118.0(5) . .
C83 C78 C75 133.6(6) . .
C79 C78 C75 108.3(5) . .
C80 C79 C78 124.2(5) . .
C80 C79 N6 127.6(6) . .
C78 C79 N6 108.2(5) . .
C79 C80 C81 115.7(6) . .
C79 C80 H80A 122.2 . .
C81 C80 H80A 122.2 . .
C82 C81 C80 120.2(6) . .
C82 C81 C84 120.2(6) . .
C80 C81 C84 119.4(6) . .
C83 C82 C81 123.0(6) . .
C83 C82 H82A 118.5 . .
C81 C82 H82A 118.5 . .
C82 C83 C78 118.9(6) . .
C82 C83 H83A 120.6 . .
C78 C83 H83A 120.6 . .
O24 C84 O23 126.8(6) . .
O24 C84 C81 116.3(6) . .
O23 C84 C81 116.9(6) . .
O26 C85 O25 124.2(6) . .
O26 C85 C86 118.1(6) . .
O25 C85 C86 117.8(5) . .
C91 C86 C87 121.1(6) . .
C91 C86 C85 118.1(5) . .
C87 C86 C85 120.7(6) . .
C86 C87 C88 119.3(6) . .
C86 C87 H87A 120.4 . .
C88 C87 H87A 120.4 . .
N7 C88 C87 131.8(5) . .
N7 C88 C89 108.0(5) . .
C87 C88 C89 120.2(5) . .
C88 C89 C90 119.1(6) . .
C88 C89 C92 106.8(5) . .
C90 C89 C92 133.9(5) . .
C91 C90 C89 119.5(6) . .
C91 C90 H90A 120.2 . .
C89 C90 H90A 120.2 . .
C93 C92 C97 117.5(5) . .
C93 C92 C89 135.4(5) . .
C97 C92 C89 106.9(5) . .
C96 C97 N7 130.6(5) . .
C96 C97 C92 122.0(6) . .
N7 C97 C92 107.3(5) . .
C97 C96 C95 119.0(5) . .
C97 C96 H96A 120.5 . .
C95 C96 H96A 120.5 . .
C96 C95 C94 119.4(5) . .
C96 C95 C98 119.6(5) . .
C94 C95 C98 120.9(5) . .
C93 C94 C95 121.9(6) . .
C93 C94 H94A 119.0 . .
C95 C94 H94A 119.0 . .
C94 C93 C92 120.0(5) . .
C94 C93 H93A 120.0 . .
C92 C93 H93A 120.0 . .
O27 C98 O28 119.0(5) . .
O27 C98 C95 123.3(5) . .
O28 C98 C95 117.7(5) . .
O29 C99 O30 122.1(6) . .
O29 C99 C100 117.1(5) . .
O30 C99 C100 120.8(6) . .
O29 C99 Cd6 55.2(3) . .
O30 C99 Cd6 67.0(3) . .
C100 C99 Cd6 171.7(5) . .
C101 C100 C105 120.0 . .
C101 C100 C99 119.7(4) . .
C105 C100 C99 120.2(4) . .
C100 C101 C102 120.0 . .
C100 C101 H10B 120.0 . .
C102 C101 H10B 120.0 . .
C101 C102 C103 120.0 . .
C101 C102 H10C 120.0 . .
C103 C102 H10C 120.0 . .
C104 C103 C102 120.0 . .
C104 C103 C106 106.7(4) . .
C102 C103 C106 133.3(4) . .
N8 C104 C105 130.5(3) . .
N8 C104 C103 109.5(3) . .
C105 C104 C103 120.0 . .
C104 C105 C100 120.0 . .
C104 C105 H10D 120.0 . .
C100 C105 H10D 120.0 . .
C111 C106 C107 119.3(6) . .
C111 C106 C103 107.1(5) . .
C107 C106 C103 133.4(6) . .
C110 C111 C106 122.8(6) . .
C110 C111 N8 128.2(6) . .
C106 C111 N8 109.0(5) . .
C111 C110 C109 116.8(6) . .
C111 C110 H11A 121.6 . .
C109 C110 H11A 121.6 . .
C108 C109 C110 121.7(6) . .
C108 C109 C112 118.7(6) . .
C110 C109 C112 119.6(6) . .
C107 C108 C109 120.7(6) . .
C107 C108 H10E 119.6 . .
C109 C108 H10E 119.6 . .
C108 C107 C106 118.5(6) . .
C108 C107 H10F 120.8 . .
C106 C107 H10F 120.8 . .
O31 C112 O32 120.5(6) . .
O31 C112 C109 120.4(6) . .
O32 C112 C109 119.1(6) . .
O31 C112 Cd1 61.8(3) . 1_666
O32 C112 Cd1 58.7(3) . 1_666
C109 C112 Cd1 177.6(5) . 1_666
C86 C91 C90 120.8(5) . .
C86 C91 H91A 119.6 . .
C90 C91 H91A 119.6 . .
C1 O1 Cd1 85.4(3) . .
C1 O2 Cd1 98.7(3) . .
C14 O3 Cd5 170.8(5) . .
C14 O3 Cd6 94.5(4) . .
Cd5 O3 Cd6 93.64(15) . .
C14 O4 Cd6 93.7(4) . .
C28 O5 Cd4 83.3(3) . .
C28 O6 Cd4 99.8(3) . .
C15 O7 Cd3 94.5(4) . .
C15 O8 Cd2 171.4(5) . .
C15 O8 Cd3 93.9(4) . .
Cd2 O8 Cd3 94.25(16) . .
C29 O9 Cd3 121.1(4) . .
C29 O10 Cd2 138.1(4) . .
C42 O11 Cd4 87.9(4) . 1_455
C42 O12 Cd5 131.0(4) . 1_455
C42 O12 Cd4 98.2(4) . 1_455
Cd5 O12 Cd4 95.55(15) 1_455 1_455
C43 O13 Cd3 98.5(3) . .
C43 O14 Cd3 83.4(4) . .
C56 O15 Cd4 94.3(4) . 1_444
C56 O16 Cd5 170.0(4) . 1_444
C56 O16 Cd4 95.0(4) . 1_444
Cd5 O16 Cd4 94.94(16) 1_444 1_444
C57 O17 Cd5 136.6(4) . .
C57 O18 Cd4 121.6(3) . .
C70 O19 Cd2 129.4(4) . 1_656
C70 O19 Cd3 95.5(3) . 1_656
Cd2 O19 Cd3 95.75(15) 1_656 1_656
C70 O20 Cd3 86.7(4) . 1_656
C71 O21 Cd6 88.9(3) . 1_454
C71 O22 Cd5 129.4(4) . 1_454
C71 O22 Cd6 98.3(3) . 1_454
Cd5 O22 Cd6 96.20(15) 1_454 1_454
C84 O23 Cd1 119.9(4) . .
C84 O24 Cd2 139.6(5) . .
C85 O25 Cd6 122.8(4) . .
C85 O26 Cd5 137.9(4) . .
C98 O27 Cd1 88.3(4) . 1_655
C98 O28 Cd1 99.8(3) . 1_655
C98 O28 Cd2 129.8(4) . 1_655
Cd1 O28 Cd2 94.69(14) 1_655 1_655
C99 O29 Cd6 97.4(3) . .
C99 O30 Cd6 85.5(4) . .
C112 O31 Cd1 91.7(4) . 1_666
C112 O32 Cd2 164.3(5) . 1_666
C112 O32 Cd1 94.8(4) . 1_666
Cd2 O32 Cd1 93.51(16) 1_666 1_666
O24 Cd2 O10 93.28(16) . .
O24 Cd2 O8 177.11(15) . .
O10 Cd2 O8 89.25(16) . .
O24 Cd2 O32 92.45(17) . 1_444
O10 Cd2 O32 174.24(16) . 1_444
O8 Cd2 O32 85.03(17) . 1_444
O24 Cd2 O19 103.29(15) . 1_454
O10 Cd2 O19 87.36(15) . 1_454
O8 Cd2 O19 78.20(16) . 1_454
O32 Cd2 O19 90.74(15) 1_444 1_454
O24 Cd2 O28 86.39(15) . 1_455
O10 Cd2 O28 104.07(15) . 1_455
O8 Cd2 O28 91.65(15) . 1_455
O32 Cd2 O28 76.89(15) 1_444 1_455
O19 Cd2 O28 164.72(14) 1_454 1_455
O24 Cd2 Cd1 67.42(11) . .
O10 Cd2 Cd1 139.53(11) . .
O8 Cd2 Cd1 109.72(11) . .
O32 Cd2 Cd1 44.18(10) 1_444 .
O19 Cd2 Cd1 130.52(10) 1_454 .
O28 Cd2 Cd1 42.55(9) 1_455 .
O24 Cd2 Cd3 137.81(11) . .
O10 Cd2 Cd3 66.72(11) . .
O8 Cd2 Cd3 44.72(11) . .
O32 Cd2 Cd3 108.39(11) 1_444 .
O19 Cd2 Cd3 42.49(9) 1_454 .
O28 Cd2 Cd3 133.21(9) 1_455 .
Cd1 Cd2 Cd3 149.47(2) . .
O9 Cd3 O13 99.27(15) . .
O9 Cd3 O19 105.71(15) . 1_454
O13 Cd3 O19 135.09(14) . 1_454
O9 Cd3 O7 98.2(2) . .
O13 Cd3 O7 92.32(16) . .
O19 Cd3 O7 119.60(17) 1_454 .
O9 Cd3 O8 88.73(17) . .
O13 Cd3 O8 143.56(15) . .
O19 Cd3 O8 74.41(15) 1_454 .
O7 Cd3 O8 51.27(15) . .
O9 Cd3 O20 89.30(17) . 1_454
O13 Cd3 O20 90.20(15) . 1_454
O19 Cd3 O20 54.11(13) 1_454 1_454
O7 Cd3 O20 171.64(19) . 1_454
O8 Cd3 O20 125.61(14) . 1_454
O9 Cd3 O14 153.38(13) . .
O13 Cd3 O14 54.62(13) . .
O19 Cd3 O14 92.65(14) 1_454 .
O7 Cd3 O14 88.93(19) . .
O8 Cd3 O14 115.12(16) . .
O20 Cd3 O14 86.03(16) 1_454 .
O9 Cd3 C43 126.22(18) . .
O13 Cd3 C43 27.15(14) . .
O19 Cd3 C43 115.03(17) 1_454 .
O7 Cd3 C43 91.07(18) . .
O8 Cd3 C43 134.15(18) . .
O20 Cd3 C43 87.53(17) 1_454 .
O14 Cd3 C43 27.47(14) . .
O9 Cd3 C70 97.97(19) . 1_454
O13 Cd3 C70 113.38(18) . 1_454
O19 Cd3 C70 27.43(15) 1_454 1_454
O7 Cd3 C70 146.8(2) . 1_454
O8 Cd3 C70 100.41(18) . 1_454
O20 Cd3 C70 26.68(14) 1_454 1_454
O14 Cd3 C70 89.48(18) . 1_454
C43 Cd3 C70 102.35(19) . 1_454
O9 Cd3 Cd2 79.83(11) . .
O13 Cd3 Cd2 175.40(11) . .
O19 Cd3 Cd2 41.76(10) 1_454 .
O7 Cd3 Cd2 92.27(12) . .
O8 Cd3 Cd2 41.03(10) . .
O20 Cd3 Cd2 85.29(10) 1_454 .
O14 Cd3 Cd2 125.73(9) . .
C43 Cd3 Cd2 152.90(14) . .
C70 Cd3 Cd2 62.46(14) 1_454 .
O6 Cd4 O18 101.07(14) . .
O6 Cd4 O12 131.47(15) . 1_655
O18 Cd4 O12 105.01(15) . 1_655
O6 Cd4 O15 94.81(16) . 1_666
O18 Cd4 O15 101.02(17) . 1_666
O12 Cd4 O15 118.84(16) 1_655 1_666
O6 Cd4 O16 147.12(16) . 1_666
O18 Cd4 O16 87.93(18) . 1_666
O12 Cd4 O16 74.34(16) 1_655 1_666
O15 Cd4 O16 52.32(15) 1_666 1_666
O6 Cd4 O11 87.08(15) . 1_655
O18 Cd4 O11 91.45(16) . 1_655
O12 Cd4 O11 52.47(14) 1_655 1_655
O15 Cd4 O11 166.76(15) 1_666 1_655
O16 Cd4 O11 124.59(15) 1_666 1_655
O6 Cd4 O5 54.12(12) . .
O18 Cd4 O5 155.11(12) . .
O12 Cd4 O5 92.87(14) 1_655 .
O15 Cd4 O5 84.72(16) 1_666 .
O16 Cd4 O5 113.90(17) 1_666 .
O11 Cd4 O5 85.81(16) 1_655 .
O6 Cd4 C28 26.83(13) . .
O18 Cd4 C28 127.86(16) . .
O12 Cd4 C28 113.56(17) 1_655 .
O15 Cd4 C28 90.04(19) 1_666 .
O16 Cd4 C28 134.70(19) 1_666 .
O11 Cd4 C28 85.75(18) 1_655 .
O5 Cd4 C28 27.29(13) . .
O6 Cd4 C56 121.40(18) . 1_666
O18 Cd4 C56 94.64(18) . 1_666
O12 Cd4 C56 96.53(17) 1_655 1_666
O15 Cd4 C56 26.59(15) 1_666 1_666
O16 Cd4 C56 25.73(14) 1_666 1_666
O11 Cd4 C56 148.85(16) 1_655 1_666
O5 Cd4 C56 100.46(17) . 1_666
C28 Cd4 C56 113.6(2) . 1_666
O6 Cd4 Cd5 171.67(12) . .
O18 Cd4 Cd5 78.57(10) . .
O12 Cd4 Cd5 41.91(10) 1_655 .
O15 Cd4 Cd5 93.42(11) 1_666 .
O16 Cd4 Cd5 41.10(11) 1_666 .
O11 Cd4 Cd5 84.61(10) 1_655 .
O5 Cd4 Cd5 125.61(8) . .
C28 Cd4 Cd5 152.07(13) . .
C56 Cd4 Cd5 66.83(14) 1_666 .
O17 Cd5 O26 92.99(15) . .
O17 Cd5 O16 90.60(17) . 1_666
O26 Cd5 O16 175.91(15) . 1_666
O17 Cd5 O3 175.33(15) . .
O26 Cd5 O3 91.19(17) . .
O16 Cd5 O3 85.30(19) 1_666 .
O17 Cd5 O22 105.04(15) . 1_656
O26 Cd5 O22 87.34(15) . 1_656
O16 Cd5 O22 89.85(16) 1_666 1_656
O3 Cd5 O22 77.23(16) . 1_656
O17 Cd5 O12 87.76(15) . 1_655
O26 Cd5 O12 104.74(15) . 1_655
O16 Cd5 O12 77.33(17) 1_666 1_655
O3 Cd5 O12 89.16(15) . 1_655
O22 Cd5 O12 162.09(15) 1_656 1_655
O17 Cd5 Cd6 139.14(11) . .
O26 Cd5 Cd6 67.12(11) . .
O16 Cd5 Cd6 108.84(11) 1_666 .
O3 Cd5 Cd6 44.91(11) . .
O22 Cd5 Cd6 42.15(9) 1_656 .
O12 Cd5 Cd6 130.73(10) 1_655 .
O17 Cd5 Cd4 67.82(10) . .
O26 Cd5 Cd4 139.61(11) . .
O16 Cd5 Cd4 43.96(11) 1_666 .
O3 Cd5 Cd4 107.58(11) . .
O22 Cd5 Cd4 130.98(10) 1_656 .
O12 Cd5 Cd4 42.54(10) 1_655 .
Cd6 Cd5 Cd4 148.32(2) . .
O25 Cd6 O29 97.93(16) . .
O25 Cd6 O22 105.75(15) . 1_656
O29 Cd6 O22 135.58(14) . 1_656
O25 Cd6 O4 97.33(17) . .
O29 Cd6 O4 92.44(15) . .
O22 Cd6 O4 120.34(15) 1_656 .
O25 Cd6 O3 88.96(18) . .
O29 Cd6 O3 144.50(15) . .
O22 Cd6 O3 73.87(15) 1_656 .
O4 Cd6 O3 52.07(14) . .
O25 Cd6 O30 152.81(14) . .
O29 Cd6 O30 55.00(13) . .
O22 Cd6 O30 94.66(14) 1_656 .
O4 Cd6 O30 87.28(16) . .
O3 Cd6 O30 114.29(17) . .
O25 Cd6 O21 90.55(17) . 1_656
O29 Cd6 O21 90.00(15) . 1_656
O22 Cd6 O21 53.45(13) 1_656 1_656
O4 Cd6 O21 171.34(15) . 1_656
O3 Cd6 O21 124.88(14) . 1_656
O30 Cd6 O21 87.33(15) . 1_656
O25 Cd6 C99 125.28(18) . .
O29 Cd6 C99 27.42(15) . .
O22 Cd6 C99 116.35(18) 1_656 .
O4 Cd6 C99 90.39(19) . .
O3 Cd6 C99 134.2(2) . .
O30 Cd6 C99 27.58(14) . .
O21 Cd6 C99 87.96(19) 1_656 .
O25 Cd6 Cd5 79.14(11) . .
O29 Cd6 Cd5 173.75(12) . .
O22 Cd6 Cd5 41.65(10) 1_656 .
O4 Cd6 Cd5 93.40(10) . .
O3 Cd6 Cd5 41.45(11) . .
O30 Cd6 Cd5 127.52(9) . .
O21 Cd6 Cd5 84.54(10) 1_656 .
C99 Cd6 Cd5 154.59(14) . .

loop_
_geom_bond_atom_site_label_1
_geom_bond_atom_site_label_2
_geom_bond_distance
_geom_bond_site_symmetry_2
Cd1 O2 2.207(3) .
Cd1 O23 2.216(4) .
Cd1 O28 2.293(3) 1_455
Cd1 O32 2.360(4) 1_444
Cd1 O31 2.426(5) 1_444
Cd1 O1 2.500(4) .
Cd1 O27 2.567(4) 1_455
Cd1 C1 2.698(6) .
Cd1 C112 2.752(7) 1_444
Cd1 Cd2 3.3801(19) .
N1 C6 1.375(6) .
N1 C13 1.384(6) .
N1 H1A 0.8600 .
N2 C23 1.365(6) .
N2 C18 1.372(6) .
N2 H2A 0.8600 .
N3 C36 1.400(7) .
N3 C34 1.401(6) .
N3 H3A 0.8600 .
N4 C46 1.371(7) .
N4 C51 1.378(6) .
N4 H4A 0.8600 .
N5 C64 1.361(7) .
N5 C61 1.364(6) .
N5 H5A 0.8600 .
N6 C74 1.372(7) .
N6 C79 1.398(6) .
N6 H6A 0.8600 .
N7 C97 1.374(6) .
N7 C88 1.377(6) .
N7 H7A 0.8600 .
N8 C104 1.339(5) .
N8 C111 1.386(6) .
N8 H8A 0.8600 .
C1 O1 1.234(5) .
C1 O2 1.254(6) .
C1 C2 1.493(7) .
C2 C7 1.368(7) .
C2 C3 1.377(6) .
C3 C4 1.362(7) .
C3 H3B 0.9300 .
C4 C5 1.368(7) .
C4 H4B 0.9300 .
C5 C6 1.386(6) .
C5 C8 1.444(7) .
C6 C7 1.371(7) .
C7 H7B 0.9300 .
C8 C9 1.376(7) .
C8 C13 1.381(7) .
C9 C10 1.348(7) .
C9 H9A 0.9300 .
C10 C11 1.384(7) .
C10 H10A 0.9300 .
C11 C12 1.388(6) .
C11 C14 1.491(7) .
C12 C13 1.358(7) .
C12 H12A 0.9300 .
C14 O3 1.191(6) .
C14 O4 1.248(6) .
C15 O8 1.195(7) .
C15 O7 1.199(7) .
C15 C16 1.473(8) .
C16 C17 1.365(7) .
C16 C21 1.373(8) .
C17 C18 1.375(7) .
C17 H17A 0.9300 .
C18 C19 1.377(7) .
C19 C20 1.403(7) .
C19 C22 1.407(8) .
C20 C21 1.413(8) .
C20 H20A 0.9300 .
C21 H21A 0.9300 .
C22 C27 1.387(8) .
C22 C23 1.390(7) .
C23 C24 1.379(7) .
C24 C25 1.363(7) .
C24 H24A 0.9300 .
C25 C26 1.396(7) .
C25 C28 1.476(7) .
C26 C27 1.406(7) .
C26 H26A 0.9300 .
C27 H27A 0.9300 .
C28 O6 1.238(6) .
C28 O5 1.248(6) .
C28 Cd4 2.703(6) .
C29 O10 1.246(6) .
C29 O9 1.249(6) .
C29 C30 1.498(8) .
C30 C31 1.361(7) .
C30 C35 1.378(7) .
C31 C32 1.368(7) .
C31 H31A 0.9300 .
C32 C33 1.360(7) .
C32 H32A 0.9300 .
C33 C34 1.358(7) .
C33 C41 1.437(7) .
C34 C35 1.364(8) .
C35 H35A 0.9300 .
C36 C37 1.377(7) .
C36 C41 1.403(7) .
C37 C38 1.375(8) .
C37 H37A 0.9300 .
C38 C39 1.390(7) .
C38 C42 1.495(7) .
C39 C40 1.358(7) .
C39 H39A 0.9300 .
C40 C41 1.357(7) .
C40 H40A 0.9300 .
C42 O11 1.225(6) .
C42 O12 1.250(7) .
C43 O13 1.240(6) .
C43 O14 1.248(6) .
C43 C44 1.473(7) .
C43 Cd3 2.688(6) .
C44 C45 1.369(7) .
C44 C49 1.402(6) .
C45 C46 1.390(7) .
C45 H45A 0.9300 .
C46 C47 1.402(7) .
C47 C48 1.368(7) .
C47 C50 1.439(7) .
C48 C49 1.361(7) .
C48 H48A 0.9300 .
C49 H49A 0.9300 .
C50 C55 1.393(6) .
C50 C51 1.398(7) .
C51 C52 1.389(7) .
C52 C53 1.352(6) .
C52 H52A 0.9300 .
C53 C54 1.382(7) .
C53 C56 1.464(7) .
C54 C55 1.347(7) .
C54 H54A 0.9300 .
C55 H55A 0.9300 .
C56 O16 1.201(6) .
C56 O15 1.237(6) .
C56 Cd4 2.755(6) 1_444
C57 O17 1.238(5) .
C57 O18 1.256(6) .
C57 C58 1.487(7) .
C59 C63 1.363(7) .
C59 C58 1.388(7) .
C59 H59A 0.9300 .
C58 C60 1.370(6) .
C60 C61 1.379(7) .
C60 H60A 0.9300 .
C61 C62 1.386(7) .
C62 C63 1.378(6) .
C62 C65 1.448(7) .
C63 H63A 0.9300 .
C64 C69 1.380(7) .
C64 C65 1.383(7) .
C65 C66 1.380(7) .
C66 C67 1.358(7) .
C66 H66A 0.9300 .
C67 C68 1.359(7) .
C67 H67A 0.9300 .
C68 C69 1.372(7) .
C68 C70 1.508(7) .
C69 H69A 0.9300 .
C70 O20 1.235(6) .
C70 O19 1.271(6) .
C70 Cd3 2.746(6) 1_656
C71 O21 1.251(6) .
C71 O22 1.259(6) .
C71 C72 1.479(7) .
C72 C77 1.367(7) .
C72 C73 1.388(7) .
C73 C74 1.380(7) .
C73 H73A 0.9300 .
C74 C75 1.409(7) .
C75 C76 1.384(7) .
C75 C78 1.447(7) .
C76 C77 1.350(7) .
C76 H76A 0.9300 .
C77 H77A 0.9300 .
C78 C83 1.355(7) .
C78 C79 1.383(7) .
C79 C80 1.363(7) .
C80 C81 1.382(7) .
C80 H80A 0.9300 .
C81 C82 1.357(7) .
C81 C84 1.493(8) .
C82 C83 1.347(7) .
C82 H82A 0.9300 .
C83 H83A 0.9300 .
C84 O24 1.240(6) .
C84 O23 1.260(7) .
C85 O26 1.242(6) .
C85 O25 1.259(6) .
C85 C86 1.465(8) .
C86 C91 1.362(7) .
C86 C87 1.365(6) .
C87 C88 1.382(7) .
C87 H87A 0.9300 .
C88 C89 1.387(7) .
C89 C90 1.397(6) .
C89 C92 1.457(7) .
C90 C91 1.363(7) .
C90 H90A 0.9300 .
C92 C93 1.402(7) .
C92 C97 1.403(6) .
C97 C96 1.366(7) .
C96 C95 1.379(7) .
C96 H96A 0.9300 .
C95 C94 1.385(6) .
C95 C98 1.452(7) .
C94 C93 1.346(7) .
C94 H94A 0.9300 .
C93 H93A 0.9300 .
C98 O27 1.238(6) .
C98 O28 1.291(6) .
C99 O29 1.247(7) .
C99 O30 1.248(6) .
C99 C100 1.477(6) .
C99 Cd6 2.686(6) .
C100 C101 1.3900 .
C100 C105 1.3900 .
C101 C102 1.3900 .
C101 H10B 0.9300 .
C102 C103 1.3900 .
C102 H10C 0.9300 .
C103 C104 1.3900 .
C103 C106 1.400(6) .
C104 C105 1.3900 .
C105 H10D 0.9300 .
C106 C111 1.365(7) .
C106 C107 1.398(7) .
C111 C110 1.354(7) .
C110 C109 1.387(7) .
C110 H11A 0.9300 .
C109 C108 1.365(7) .
C109 C112 1.488(8) .
C108 C107 1.355(8) .
C108 H10E 0.9300 .
C107 H10F 0.9300 .
C112 O31 1.227(6) .
C112 O32 1.231(7) .
C112 Cd1 2.752(7) 1_666
C91 H91A 0.9300 .
O3 Cd5 2.259(5) .
O3 Cd6 2.409(4) .
O4 Cd6 2.395(4) .
O5 Cd4 2.548(4) .
O6 Cd4 2.201(3) .
O7 Cd3 2.394(5) .
O8 Cd2 2.245(4) .
O8 Cd3 2.407(4) .
O9 Cd3 2.199(4) .
O10 Cd2 2.191(4) .
O11 Cd4 2.546(5) 1_455
O12 Cd5 2.289(4) 1_455
O12 Cd4 2.317(4) 1_455
O13 Cd3 2.208(4) .
O14 Cd3 2.528(4) .
O15 Cd4 2.370(4) 1_444
O16 Cd5 2.251(5) 1_444
O16 Cd4 2.377(4) 1_444
O17 Cd5 2.180(4) .
O18 Cd4 2.211(4) .
O19 Cd2 2.283(4) 1_656
O19 Cd3 2.316(4) 1_656
O20 Cd3 2.525(4) 1_656
O21 Cd6 2.502(4) 1_454
O22 Cd5 2.276(4) 1_454
O22 Cd6 2.299(4) 1_454
O24 Cd2 2.178(4) .
O25 Cd6 2.212(4) .
O26 Cd5 2.221(4) .
O27 Cd1 2.567(4) 1_655
O28 Cd1 2.293(3) 1_655
O28 Cd2 2.303(4) 1_655
O29 Cd6 2.223(4) .
O30 Cd6 2.479(4) .
O31 Cd1 2.426(5) 1_666
O32 Cd2 2.279(5) 1_666
O32 Cd1 2.360(4) 1_666
Cd2 O32 2.279(5) 1_444
Cd2 O19 2.283(4) 1_454
Cd2 O28 2.303(4) 1_455
Cd2 Cd3 3.4110(19) .
Cd3 O19 2.316(4) 1_454
Cd3 O20 2.525(4) 1_454
Cd3 C70 2.746(6) 1_454
Cd4 O12 2.317(4) 1_655
Cd4 O15 2.370(4) 1_666
Cd4 O16 2.377(4) 1_666
Cd4 O11 2.546(5) 1_655
Cd4 C56 2.755(6) 1_666
Cd4 Cd5 3.4112(19) .
Cd5 O16 2.251(5) 1_666
Cd5 O22 2.276(4) 1_656
Cd5 O12 2.289(4) 1_655
Cd5 Cd6 3.4054(19) .
Cd6 O22 2.299(4) 1_656
Cd6 O21 2.502(4) 1_656

loop_
_platon_squeeze_void_nr
_platon_squeeze_void_average_x
_platon_squeeze_void_average_y
_platon_squeeze_void_average_z
_platon_squeeze_void_volume
_platon_squeeze_void_count_electrons
_platon_squeeze_void_content
1 -0.015 -0.015 -0.010 5508 1521 ' '
